data_7214583
loop_
_publ_author_name
'Lee, Lucia Myongwon'
'Elder, Philip J. W.'
'Dube, Paul A.'
'Greedan, John E.'
'Jenkins, Hilary A.'
'Britten, James F.'
'Vargas-Baca, Ignacio'

_publ_section_title
;
 The size of the metal ion controls the structures of the coordination
 polymers of benzo-2,1,3-selenadiazole
;
_journal_issue 37
_journal_name_full CrystEngComm
_journal_page_first 7434
_journal_paper_doi 10.1039/c3ce40752g
_journal_volume 15
_journal_year 2013
_chemical_formula_moiety 'C6 H4 Cd0.50 Cl N2 Se'
_chemical_formula_sum 'C6 H4 Cd0.5 Cl N2 Se'
_chemical_formula_weight 274.72
_chemical_name_systematic
; 
 ? 
;
_space_group_IT_number 2
_symmetry_cell_setting triclinic
_symmetry_space_group_name_Hall '-P 1'
_symmetry_space_group_name_H-M 'P -1'
_atom_sites_solution_hydrogens geom
_atom_sites_solution_primary direct
_atom_sites_solution_secondary difmap
_audit_creation_method SHELXL-97
_cell_angle_alpha 78.814(7)
_cell_angle_beta 82.416(8)
_cell_angle_gamma 82.514(7)
_cell_formula_units_Z 2
_cell_length_a 3.7767(17)
_cell_length_b 9.284(4)
_cell_length_c 10.824(5)
_cell_measurement_reflns_used 451
_cell_measurement_temperature 100(2)
_cell_measurement_theta_max 26.23
_cell_measurement_theta_min 3.22
_cell_volume 366.9(3)
_computing_cell_refinement 'Bruker SAINT'
_computing_data_collection 'Bruker APEX2'
_computing_data_reduction 'Bruker SAINT'
_computing_molecular_graphics 'Bruker SHELXTL'
_computing_publication_material 'Bruker SHELXTL'
_computing_structure_refinement 'SHELXL-97 (Sheldrick, 2008)'
_computing_structure_solution 'SHELXS-97 (Sheldrick, 2008)'
_diffrn_ambient_temperature 100(2)
_diffrn_measured_fraction_theta_full 0.988
_diffrn_measured_fraction_theta_max 0.988
_diffrn_measurement_device_type 'Bruker APEX-II CCD'
_diffrn_measurement_method 'phi and omega scans'
_diffrn_radiation_monochromator graphite
_diffrn_radiation_source 'fine-focus sealed tube'
_diffrn_radiation_type MoK\a
_diffrn_radiation_wavelength 0.71073
_diffrn_reflns_av_R_equivalents 0.0000
_diffrn_reflns_av_sigmaI/netI 0.1056
_diffrn_reflns_limit_h_max 4
_diffrn_reflns_limit_h_min -4
_diffrn_reflns_limit_k_max 11
_diffrn_reflns_limit_k_min -11
_diffrn_reflns_limit_l_max 13
_diffrn_reflns_limit_l_min 0
_diffrn_reflns_number 1495
_diffrn_reflns_theta_full 26.46
_diffrn_reflns_theta_max 26.46
_diffrn_reflns_theta_min 2.25
_exptl_absorpt_coefficient_mu 6.808
_exptl_absorpt_correction_T_max 1.0000
_exptl_absorpt_correction_T_min 0.6855
_exptl_absorpt_correction_type multi-scan
_exptl_absorpt_process_details twinabs
_exptl_crystal_colour colourless
_exptl_crystal_density_diffrn 2.487
_exptl_crystal_density_meas ?
_exptl_crystal_density_method 'not measured'
_exptl_crystal_description plate
_exptl_crystal_F_000 258
_exptl_crystal_size_max 0.06
_exptl_crystal_size_mid 0.05
_exptl_crystal_size_min 0.002
_refine_diff_density_max 1.575
_refine_diff_density_min -1.768
_refine_diff_density_rms 0.298
_refine_ls_extinction_method none
_refine_ls_goodness_of_fit_ref 0.973
_refine_ls_hydrogen_treatment mixed
_refine_ls_matrix_type full
_refine_ls_number_parameters 102
_refine_ls_number_reflns 1495
_refine_ls_number_restraints 12
_refine_ls_restrained_S_all 0.971
_refine_ls_R_factor_all 0.1061
_refine_ls_R_factor_gt 0.0600
_refine_ls_shift/su_max 0.000
_refine_ls_shift/su_mean 0.000
_refine_ls_structure_factor_coef Fsqd
_refine_ls_weighting_details 'calc w=1/[\s^2^(Fo^2^)+(0.0740P)^2^+0.0000P] where P=(Fo^2^+2Fc^2^)/3'
_refine_ls_weighting_scheme calc
_refine_ls_wR_factor_gt 0.1273
_refine_ls_wR_factor_ref 0.1481
_reflns_number_gt 959
_reflns_number_total 1495
_reflns_threshold_expression >2sigma(I)
_cod_data_source_file c3ce40752g.txt
_cod_data_source_block twin5
_cod_depositor_comments
;
The following automatic conversions were performed:

'_symmetry_cell_setting' value 'Triclinic' changed to 'triclinic'
according to
/usr/data/users/saulius/automatic-downloads/retrospective/RSC/lib/dictionaries/cif_core.dic
dictionary named 'cif_core.dic' version 2.4.2 from 2011-04-26.

Automatic conversion script
Id: cif_fix_values 2281 2013-09-26 08:29:07Z andrius 

The following automatic conversions were performed:

'_exptl_crystal_density_meas' value 'not measured' was changed to '?'
- the value is perceived as not measured.

Automatic conversion script
Id: cif_fix_values 3008 2015-01-20 13:52:24Z robertas 
;
_cod_original_sg_symbol_H-M P-1
_cod_original_formula_sum 'C6 H4 Cd0.50 Cl N2 Se'
_cod_database_code 7214583

loop_
_symmetry_equiv_pos_as_xyz
'x, y, z'
'-x, -y, -z'

loop_
_atom_site_label
_atom_site_type_symbol
_atom_site_fract_x
_atom_site_fract_y
_atom_site_fract_z
_atom_site_U_iso_or_equiv
_atom_site_adp_type
_atom_site_occupancy
_atom_site_symmetry_multiplicity
_atom_site_calc_flag
_atom_site_refinement_flags
N1 N 0.142(2) 0.8933(11) 0.3109(8) 0.015(2) Uani 1 1 d .
Cl1 Cl -0.5118(8) 1.1736(3) 0.3915(3) 0.0177(7) Uani 1 1 d .
Se2 Se 0.3394(3) 1.01051(14) 0.17169(10) 0.0177(4) Uani 1 1 d .
N2 N 0.351(3) 0.8742(12) 0.0773(8) 0.021(2) Uani 1 1 d .
C6 C 0.055(3) 0.5102(14) 0.1852(10) 0.018(3) Uani 1 1 d U
H6 H 0.042(4) 0.427(12) 0.159(4) 0.022 Uiso 1 1 calc R
C1 C 0.096(3) 0.7688(14) 0.2788(11) 0.019(3) Uani 1 1 d U
C2 C -0.054(3) 0.6462(14) 0.3607(11) 0.020(3) Uani 1 1 d .
H2 H -0.151(10) 0.6515(15) 0.465(11) 0.024 Uiso 1 1 calc R
C5 C 0.219(3) 0.7558(13) 0.1464(11) 0.018(3) Uani 1 1 d .
C4 C 0.200(3) 0.6240(14) 0.1037(11) 0.023(3) Uani 1 1 d .
H4 H 0.272(12) 0.6159(19) 0.033(11) 0.027 Uiso 1 1 calc R
C3 C -0.079(3) 0.5259(15) 0.3143(11) 0.024(3) Uani 1 1 d .
H3 H -0.180(16) 0.454(11) 0.363(7) 0.028 Uiso 1 1 calc R
Cd2 Cd 0.0000 1.0000 0.5000 0.0169(4) Uani 1 2 d S

loop_
_atom_site_aniso_label
_atom_site_aniso_U_11
_atom_site_aniso_U_22
_atom_site_aniso_U_33
_atom_site_aniso_U_23
_atom_site_aniso_U_13
_atom_site_aniso_U_12
N1 0.012(5) 0.021(6) 0.013(5) -0.005(4) -0.002(4) -0.001(4)
Cl1 0.0194(15) 0.0195(16) 0.0135(13) -0.0001(11) -0.0032(11) -0.0032(12)
Se2 0.0186(7) 0.0230(8) 0.0108(6) -0.0018(5) -0.0013(5) -0.0017(6)
N2 0.024(6) 0.029(6) 0.010(5) -0.004(4) -0.008(4) 0.002(5)
C6 0.021(5) 0.020(5) 0.016(5) -0.004(4) -0.012(4) 0.000(4)
C1 0.010(5) 0.023(6) 0.021(5) 0.002(4) -0.006(4) 0.005(4)
C2 0.020(7) 0.025(7) 0.015(6) 0.003(5) -0.009(5) -0.002(5)
C5 0.019(6) 0.018(7) 0.015(5) -0.002(5) -0.005(5) 0.004(5)
C4 0.022(7) 0.034(8) 0.014(6) -0.008(6) -0.009(5) 0.000(6)
C3 0.027(7) 0.026(8) 0.018(6) -0.007(6) -0.003(5) 0.002(6)
Cd2 0.0176(7) 0.0224(8) 0.0108(6) -0.0024(5) -0.0012(5) -0.0032(6)

loop_
_atom_type_symbol
_atom_type_description
_atom_type_scat_dispersion_real
_atom_type_scat_dispersion_imag
_atom_type_scat_source
C C 0.0033 0.0016 'International Tables Vol C Tables 4.2.6.8 and 6.1.1.4'
H H 0.0000 0.0000 'International Tables Vol C Tables 4.2.6.8 and 6.1.1.4'
N N 0.0061 0.0033 'International Tables Vol C Tables 4.2.6.8 and 6.1.1.4'
Cl Cl 0.1484 0.1585 'International Tables Vol C Tables 4.2.6.8 and 6.1.1.4'
Se Se -0.0929 2.2259 'International Tables Vol C Tables 4.2.6.8 and 6.1.1.4'
Cd Cd -0.8075 1.2024 'International Tables Vol C Tables 4.2.6.8 and 6.1.1.4'

loop_
_geom_angle_atom_site_label_1
_geom_angle_atom_site_label_2
_geom_angle_atom_site_label_3
_geom_angle
_geom_angle_site_symmetry_1
_geom_angle_site_symmetry_3
C1 N1 Se2 108.1(8) . .
C1 N1 Cd2 135.5(8) . .
Se2 N1 Cd2 116.3(4) . .
Cd2 Cl1 Cd2 92.75(10) . 1_455
N2 Se2 N1 92.2(4) . .
C5 N2 Se2 109.7(8) . .
C4 C6 C3 120.2(12) . .
C4 C6 H6 119.9 . .
C3 C6 H6 119.9 . .
N1 C1 C2 126.1(11) . .
N1 C1 C5 115.5(11) . .
C2 C1 C5 118.4(11) . .
C3 C2 C1 119.0(11) . .
C3 C2 H2 120.5 . .
C1 C2 H2 120.5 . .
N2 C5 C4 125.3(11) . .
N2 C5 C1 114.4(11) . .
C4 C5 C1 120.3(12) . .
C6 C4 C5 119.2(11) . .
C6 C4 H4 120.4 . .
C5 C4 H4 120.4 . .
C2 C3 C6 122.9(13) . .
C2 C3 H3 118.6 . .
C6 C3 H3 118.6 . .
N1 Cd2 N1 180.000(2) 2_576 .
N1 Cd2 Cl1 91.4(2) 2_576 .
N1 Cd2 Cl1 88.6(2) . .
N1 Cd2 Cl1 88.6(2) 2_576 2_576
N1 Cd2 Cl1 91.4(2) . 2_576
Cl1 Cd2 Cl1 180.00(12) . 2_576
N1 Cd2 Cl1 96.1(2) 2_576 1_655
N1 Cd2 Cl1 83.9(2) . 1_655
Cl1 Cd2 Cl1 92.75(10) . 1_655
Cl1 Cd2 Cl1 87.25(10) 2_576 1_655
N1 Cd2 Cl1 83.9(2) 2_576 2_476
N1 Cd2 Cl1 96.1(2) . 2_476
Cl1 Cd2 Cl1 87.25(10) . 2_476
Cl1 Cd2 Cl1 92.75(10) 2_576 2_476
Cl1 Cd2 Cl1 180.000(1) 1_655 2_476

loop_
_geom_bond_atom_site_label_1
_geom_bond_atom_site_label_2
_geom_bond_distance
_geom_bond_site_symmetry_2
N1 C1 1.308(15) .
N1 Se2 1.814(9) .
N1 Cd2 2.412(9) .
Cl1 Cd2 2.601(3) .
Cl1 Cd2 2.616(3) 1_455
Se2 N2 1.768(9) .
N2 C5 1.319(15) .
C6 C4 1.364(17) .
C6 C3 1.451(15) .
C6 H6 0.8836 .
C1 C2 1.430(16) .
C1 C5 1.471(16) .
C2 C3 1.329(17) .
C2 H2 1.1527 .
C5 C4 1.403(16) .
C4 H4 0.7887 .
C3 H3 0.8637 .
Cd2 N1 2.412(9) 2_576
Cd2 Cl1 2.601(3) 2_576
Cd2 Cl1 2.616(3) 1_655
Cd2 Cl1 2.616(3) 2_476
